data_7100170
loop_
_publ_author_name
'Jagadese Vittal'
'Chris Boothroyd'
'Meng Tack Ng'

_publ_section_title
;
Shape and size control of Ag2Se nanocrystals from
single precursor [(Ph3P)3Ag2(SeC{O}Ph)2]
;
_journal_name_full 'Chemical Communications'
_journal_paper_doi 10.1039/b506203a
_journal_year 2005
_chemical_formula_sum 'C69.25 H57.25 Ag2 N0.25 O2.25 P3 Se2'
_chemical_formula_weight 1395.47
_space_group_IT_number 2
_symmetry_cell_setting triclinic
_symmetry_space_group_name_Hall '-P 1'
_symmetry_space_group_name_H-M 'P -1'
_cell_angle_alpha 109.3830(10)
_cell_angle_beta 96.1830(10)
_cell_angle_gamma 104.8590(10)
_cell_formula_units_Z 4
_cell_length_a 12.8425(5)
_cell_length_b 22.6356(9)
_cell_length_c 23.9270(9)
_cell_measurement_temperature 223(2)
_cell_volume 6198.5(4)
_diffrn_ambient_temperature 223(2)
_exptl_crystal_density_diffrn 1.495
_cod_database_code 7100170

loop_
_symmetry_equiv_pos_as_xyz
'x, y, z'
'-x, -y, -z'

loop_
_atom_site_label
_atom_site_type_symbol
_atom_site_fract_x
_atom_site_fract_y
_atom_site_fract_z
_atom_site_U_iso_or_equiv
_atom_site_adp_type
_atom_site_occupancy
_atom_site_symmetry_multiplicity
_atom_site_calc_flag
_atom_site_refinement_flags
_atom_site_disorder_assembly
_atom_site_disorder_group
Ag1 Ag 0.28034(3) 0.484301(16) 0.236924(15) 0.03801(9) Uani 1 1 d . . .
Ag2 Ag 0.39480(3) 0.378758(18) 0.234553(16) 0.04432(10) Uani 1 1 d . . .
Se1 Se 0.49964(4) 0.49334(2) 0.23379(2) 0.04420(12) Uani 1 1 d . . .
Se2 Se 0.18793(4) 0.35967(2) 0.24242(2) 0.04204(12) Uani 1 1 d . . .
O1 O 0.4719(3) 0.41092(18) 0.11433(18) 0.0728(11) Uani 1 1 d . . .
O2 O 0.2969(3) 0.3732(2) 0.35404(16) 0.0687(11) Uani 1 1 d . . .
P1 P 0.31761(9) 0.58655(6) 0.32675(5) 0.0348(3) Uani 1 1 d . . .
P2 P 0.14403(9) 0.45340(6) 0.14336(5) 0.0345(3) Uani 1 1 d . . .
P3 P 0.50555(10) 0.31456(6) 0.25977(6) 0.0409(3) Uani 1 1 d . . .
C1 C 0.5090(4) 0.4677(2) 0.1498(2) 0.0486(12) Uani 1 1 d . . .
C2 C 0.2136(4) 0.3758(2) 0.3282(2) 0.0442(11) Uani 1 1 d . . .
C11 C 0.5678(4) 0.5214(2) 0.1297(2) 0.0415(11) Uani 1 1 d . . .
C12 C 0.6096(4) 0.5870(2) 0.1685(2) 0.0522(13) Uani 1 1 d . . .
H12 H 0.6017 0.5991 0.2089 0.063 Uiso 1 1 calc R . .
C13 C 0.6627(4) 0.6346(3) 0.1483(3) 0.0600(15) Uani 1 1 d . . .
H13 H 0.6898 0.6790 0.1749 0.072 Uiso 1 1 calc R . .
C14 C 0.6758(4) 0.6173(3) 0.0902(3) 0.0602(15) Uani 1 1 d . . .
H14 H 0.7118 0.6499 0.0764 0.072 Uiso 1 1 calc R . .
C15 C 0.6368(5) 0.5529(3) 0.0515(3) 0.0662(16) Uani 1 1 d . . .
H15 H 0.6466 0.5412 0.0113 0.079 Uiso 1 1 calc R . .
C16 C 0.5827(4) 0.5046(3) 0.0713(2) 0.0575(14) Uani 1 1 d . . .
H16 H 0.5562 0.4603 0.0446 0.069 Uiso 1 1 calc R . .
C21 C 0.1275(4) 0.3927(2) 0.3608(2) 0.0445(11) Uani 1 1 d . . .
C22 C 0.1379(5) 0.3973(3) 0.4195(3) 0.0687(16) Uani 1 1 d . . .
H22 H 0.1974 0.3879 0.4374 0.082 Uiso 1 1 calc R . .
C23 C 0.0602(6) 0.4160(3) 0.4541(3) 0.083(2) Uani 1 1 d . . .
H23 H 0.0696 0.4204 0.4949 0.099 Uiso 1 1 calc R . .
C24 C -0.0251(5) 0.4271(3) 0.4284(3) 0.0756(18) Uani 1 1 d . . .
H24 H -0.0763 0.4396 0.4513 0.091 Uiso 1 1 calc R . .
C25 C -0.0404(6) 0.4206(3) 0.3688(3) 0.088(2) Uani 1 1 d . . .
H25 H -0.1032 0.4267 0.3504 0.106 Uiso 1 1 calc R . .
C26 C 0.0371(5) 0.4051(3) 0.3363(3) 0.0733(18) Uani 1 1 d . . .
H26 H 0.0282 0.4028 0.2960 0.088 Uiso 1 1 calc R . .
C1A C 0.0134(3) 0.4659(2) 0.15869(18) 0.0362(10) Uani 1 1 d . . .
C2A C -0.0164(4) 0.5188(2) 0.1541(2) 0.0448(11) Uani 1 1 d . . .
H2A H 0.0298 0.5485 0.1409 0.054 Uiso 1 1 calc R . .
C3A C -0.1145(5) 0.5286(3) 0.1691(2) 0.0583(14) Uani 1 1 d . . .
H3A H -0.1351 0.5642 0.1650 0.070 Uiso 1 1 calc R . .
C4A C -0.1811(4) 0.4857(3) 0.1899(2) 0.0605(15) Uani 1 1 d . . .
H4A H -0.2474 0.4919 0.1998 0.073 Uiso 1 1 calc R . .
C5A C -0.1506(4) 0.4346(3) 0.1960(2) 0.0574(14) Uani 1 1 d . . .
H5A H -0.1955 0.4059 0.2108 0.069 Uiso 1 1 calc R . .
C6A C -0.0548(4) 0.4242(2) 0.1806(2) 0.0450(11) Uani 1 1 d . . .
H6A H -0.0351 0.3885 0.1850 0.054 Uiso 1 1 calc R . .
C1B C 0.1820(4) 0.4984(2) 0.09445(19) 0.0396(11) Uani 1 1 d . . .
C2B C 0.1215(4) 0.4802(3) 0.0369(2) 0.0550(14) Uani 1 1 d . . .
H2B H 0.0564 0.4442 0.0229 0.066 Uiso 1 1 calc R . .
C3B C 0.1528(5) 0.5126(3) -0.0003(2) 0.0690(17) Uani 1 1 d . . .
H3B H 0.1104 0.4986 -0.0396 0.083 Uiso 1 1 calc R . .
C4B C 0.2463(5) 0.5655(3) 0.0197(3) 0.0676(16) Uani 1 1 d . . .
H4B H 0.2673 0.5886 -0.0056 0.081 Uiso 1 1 calc R . .
C5B C 0.3103(5) 0.5854(3) 0.0769(3) 0.0699(17) Uani 1 1 d . . .
H5B H 0.3751 0.6215 0.0906 0.084 Uiso 1 1 calc R . .
C6B C 0.2776(4) 0.5511(2) 0.1137(2) 0.0548(14) Uani 1 1 d . . .
H6B H 0.3212 0.5640 0.1525 0.066 Uiso 1 1 calc R . .
C1C C 0.1055(4) 0.3675(2) 0.09102(19) 0.0394(10) Uani 1 1 d . . .
C2C C 0.1904(4) 0.3402(2) 0.0813(2) 0.0511(13) Uani 1 1 d . . .
H2C H 0.2626 0.3643 0.1038 0.061 Uiso 1 1 calc R . .
C3C C 0.1680(6) 0.2775(3) 0.0385(3) 0.0715(17) Uani 1 1 d . . .
H3C H 0.2256 0.2591 0.0319 0.086 Uiso 1 1 calc R . .
C4C C 0.0634(6) 0.2415(3) 0.0053(3) 0.0737(18) Uani 1 1 d . . .
H4C H 0.0493 0.1989 -0.0237 0.088 Uiso 1 1 calc R . .
C5C C -0.0197(5) 0.2683(3) 0.0149(2) 0.0676(16) Uani 1 1 d . . .
H5C H -0.0917 0.2437 -0.0075 0.081 Uiso 1 1 calc R . .
C6C C -0.0001(4) 0.3310(2) 0.0571(2) 0.0496(12) Uani 1 1 d . . .
H6C H -0.0583 0.3489 0.0628 0.060 Uiso 1 1 calc R . .
C1D C 0.2007(4) 0.5978(2) 0.36089(19) 0.0360(10) Uani 1 1 d . . .
C2D C 0.0969(4) 0.5691(3) 0.3234(2) 0.0585(14) Uani 1 1 d . . .
H2D H 0.0885 0.5424 0.2826 0.070 Uiso 1 1 calc R . .
C3D C 0.0046(5) 0.5795(3) 0.3458(3) 0.0731(17) Uani 1 1 d . . .
H3D H -0.0654 0.5599 0.3199 0.088 Uiso 1 1 calc R . .
C4D C 0.0148(4) 0.6173(3) 0.4040(2) 0.0598(14) Uani 1 1 d . . .
H4D H -0.0477 0.6242 0.4189 0.072 Uiso 1 1 calc R . .
C5D C 0.1180(5) 0.6458(3) 0.4418(2) 0.0653(16) Uani 1 1 d . . .
H5D H 0.1254 0.6723 0.4826 0.078 Uiso 1 1 calc R . .
C6D C 0.2091(4) 0.6363(3) 0.4209(2) 0.0578(14) Uani 1 1 d . . .
H6D H 0.2785 0.6560 0.4474 0.069 Uiso 1 1 calc R . .
C1E C 0.3703(4) 0.6624(2) 0.31291(19) 0.0393(10) Uani 1 1 d . . .
C2E C 0.3467(5) 0.7196(2) 0.3411(3) 0.0616(15) Uani 1 1 d . . .
H2E H 0.2986 0.7204 0.3681 0.074 Uiso 1 1 calc R . .
C3E C 0.3924(5) 0.7761(3) 0.3304(3) 0.0714(17) Uani 1 1 d . . .
H3E H 0.3753 0.8148 0.3501 0.086 Uiso 1 1 calc R . .
C4E C 0.4618(5) 0.7759(3) 0.2916(2) 0.0609(15) Uani 1 1 d . . .
H4E H 0.4948 0.8148 0.2855 0.073 Uiso 1 1 calc R . .
C5E C 0.4839(5) 0.7196(3) 0.2615(3) 0.0700(17) Uani 1 1 d . . .
H5E H 0.5295 0.7190 0.2333 0.084 Uiso 1 1 calc R . .
C6E C 0.4390(4) 0.6626(2) 0.2725(2) 0.0553(14) Uani 1 1 d . . .
H6E H 0.4557 0.6240 0.2522 0.066 Uiso 1 1 calc R . .
C1F C 0.4216(4) 0.5947(3) 0.3891(2) 0.0440(11) Uani 1 1 d . . .
C2F C 0.4307(4) 0.5377(3) 0.3949(2) 0.0587(14) Uani 1 1 d . . .
H2F H 0.3858 0.4966 0.3662 0.070 Uiso 1 1 calc R . .
C3F C 0.5051(6) 0.5403(4) 0.4424(3) 0.082(2) Uani 1 1 d . . .
H3F H 0.5106 0.5013 0.4467 0.098 Uiso 1 1 calc R . .
C4F C 0.5715(6) 0.6012(5) 0.4836(3) 0.106(3) Uani 1 1 d . . .
H4F H 0.6222 0.6034 0.5162 0.127 Uiso 1 1 calc R . .
C5F C 0.5644(5) 0.6580(4) 0.4776(3) 0.092(2) Uani 1 1 d . . .
H5F H 0.6110 0.6989 0.5057 0.111 Uiso 1 1 calc R . .
C6F C 0.4904(4) 0.6558(3) 0.4310(2) 0.0624(15) Uani 1 1 d . . .
H6F H 0.4855 0.6950 0.4271 0.075 Uiso 1 1 calc R . .
C1G C 0.6111(4) 0.2959(2) 0.2181(2) 0.0402(11) Uani 1 1 d . . .
C2G C 0.5943(4) 0.2861(3) 0.1579(2) 0.0540(13) Uani 1 1 d . . .
H2G H 0.5325 0.2932 0.1396 0.065 Uiso 1 1 calc R . .
C3G C 0.6677(5) 0.2660(3) 0.1241(2) 0.0673(16) Uani 1 1 d . . .
H3G H 0.6542 0.2583 0.0824 0.081 Uiso 1 1 calc R . .
C4G C 0.7604(5) 0.2571(3) 0.1499(3) 0.0633(15) Uani 1 1 d . . .
H4G H 0.8098 0.2433 0.1262 0.076 Uiso 1 1 calc R . .
C5G C 0.7799(4) 0.2683(3) 0.2093(3) 0.0593(14) Uani 1 1 d . . .
H5G H 0.8437 0.2629 0.2273 0.071 Uiso 1 1 calc R . .
C6G C 0.7061(4) 0.2879(2) 0.2443(2) 0.0519(13) Uani 1 1 d . . .
H6G H 0.7205 0.2958 0.2860 0.062 Uiso 1 1 calc R . .
C1H C 0.5829(4) 0.3609(2) 0.3370(2) 0.0469(12) Uani 1 1 d . . .
C2H C 0.5797(5) 0.3367(4) 0.3820(3) 0.081(2) Uani 1 1 d . . .
H2H H 0.5363 0.2932 0.3736 0.098 Uiso 1 1 calc R . .
C3H C 0.6398(6) 0.3757(5) 0.4401(3) 0.113(3) Uani 1 1 d . . .
H3H H 0.6367 0.3581 0.4706 0.135 Uiso 1 1 calc R . .
C4H C 0.7021(6) 0.4377(5) 0.4539(3) 0.099(3) Uani 1 1 d . . .
H4H H 0.7423 0.4636 0.4936 0.118 Uiso 1 1 calc R . .
C5H C 0.7065(6) 0.4629(3) 0.4093(4) 0.096(2) Uani 1 1 d . . .
H5H H 0.7509 0.5064 0.4184 0.115 Uiso 1 1 calc R . .
C6H C 0.6453(5) 0.4248(3) 0.3500(3) 0.0705(17) Uani 1 1 d . . .
H6H H 0.6471 0.4427 0.3197 0.085 Uiso 1 1 calc R . .
C1I C 0.4287(4) 0.2350(2) 0.2589(2) 0.0461(12) Uani 1 1 d . . .
C2I C 0.3277(5) 0.2271(3) 0.2726(3) 0.087(2) Uani 1 1 d . . .
H2I H 0.3009 0.2634 0.2843 0.105 Uiso 1 1 calc R . .
C3I C 0.2626(5) 0.1658(4) 0.2697(3) 0.092(2) Uani 1 1 d . . .
H3I H 0.1933 0.1616 0.2801 0.111 Uiso 1 1 calc R . .
C4I C 0.2981(6) 0.1128(3) 0.2523(4) 0.091(2) Uani 1 1 d . . .
H4I H 0.2582 0.0729 0.2547 0.109 Uiso 1 1 calc R . .
C5I C 0.3900(7) 0.1179(4) 0.2317(5) 0.129(3) Uani 1 1 d . . .
H5I H 0.4111 0.0802 0.2139 0.155 Uiso 1 1 calc R . .
C6I C 0.4557(6) 0.1796(3) 0.2365(4) 0.106(3) Uani 1 1 d . . .
H6I H 0.5224 0.1826 0.2233 0.127 Uiso 1 1 calc R . .
Ag3 Ag -0.18216(3) 0.965447(18) 0.214177(17) 0.04705(10) Uani 1 1 d . . .
Ag4 Ag -0.08963(4) 0.88543(2) 0.269135(19) 0.05982(12) Uani 1 1 d . . .
Se3 Se 0.02437(5) 1.00831(3) 0.29071(3) 0.05799(15) Uani 1 1 d . . .
Se4 Se -0.30075(5) 0.85162(3) 0.22324(3) 0.05903(15) Uani 1 1 d . . .
P4 P -0.30770(12) 1.02940(6) 0.25056(7) 0.0516(3) Uani 1 1 d . . .
P5 P -0.11340(10) 0.96561(6) 0.12169(6) 0.0410(3) Uani 1 1 d . . .
P6 P -0.02008(12) 0.80461(7) 0.29367(6) 0.0520(3) Uani 1 1 d . . .
O3 O -0.0898(5) 1.0098(3) 0.3815(2) 0.120(2) Uani 1 1 d . . .
O4 O -0.2419(3) 0.78262(18) 0.11841(19) 0.0689(11) Uani 1 1 d . . .
C3 C -0.0221(6) 1.0432(3) 0.3643(3) 0.0783(19) Uani 1 1 d . . .
C4 C -0.3175(5) 0.7957(2) 0.1397(3) 0.0551(14) Uani 1 1 d . . .
C31 C 0.0306(5) 1.1162(3) 0.4025(3) 0.0740(18) Uani 1 1 d . . .
C32 C -0.0066(7) 1.1462(4) 0.4521(4) 0.113(3) Uani 1 1 d . . .
H32 H -0.0682 1.1217 0.4617 0.136 Uiso 1 1 calc R . .
C33 C 0.0431(9) 1.2104(4) 0.4880(4) 0.136(4) Uani 1 1 d . . .
H33 H 0.0209 1.2288 0.5243 0.163 Uiso 1 1 calc R . .
C34 C 0.1241(8) 1.2479(4) 0.4716(4) 0.125(3) Uani 1 1 d . . .
H34 H 0.1554 1.2930 0.4957 0.149 Uiso 1 1 calc R . .
C35 C 0.1600(7) 1.2230(4) 0.4230(4) 0.118(3) Uani 1 1 d . . .
H35 H 0.2167 1.2494 0.4118 0.141 Uiso 1 1 calc R . .
C36 C 0.1122(7) 1.1565(4) 0.3881(3) 0.116(3) Uani 1 1 d . . .
H36 H 0.1374 1.1384 0.3528 0.139 Uiso 1 1 calc R . .
C41 C -0.4325(4) 0.7695(2) 0.1017(3) 0.0512(13) Uani 1 1 d . . .
C42 C -0.4487(5) 0.7279(3) 0.0440(3) 0.0637(15) Uani 1 1 d . . .
H42 H -0.3889 0.7158 0.0298 0.076 Uiso 1 1 calc R . .
C43 C -0.5518(6) 0.7022(3) 0.0046(3) 0.0742(18) Uani 1 1 d . . .
H43 H -0.5624 0.6729 -0.0356 0.089 Uiso 1 1 calc R . .
C44 C -0.6376(5) 0.7216(3) 0.0268(3) 0.0784(19) Uani 1 1 d . . .
H44 H -0.7076 0.7060 0.0011 0.094 Uiso 1 1 calc R . .
C45 C -0.6225(5) 0.7636(3) 0.0862(3) 0.0755(18) Uani 1 1 d . . .
H45 H -0.6821 0.7756 0.1008 0.091 Uiso 1 1 calc R . .
C46 C -0.5200(5) 0.7877(3) 0.1238(3) 0.0634(15) Uani 1 1 d . . .
H46 H -0.5092 0.8163 0.1642 0.076 Uiso 1 1 calc R . .
C1J C -0.3904(4) 1.0294(3) 0.1840(2) 0.0526(13) Uani 1 1 d . . .
C2J C -0.4628(5) 0.9699(3) 0.1424(3) 0.0696(16) Uani 1 1 d . . .
H2J H -0.4720 0.9311 0.1504 0.084 Uiso 1 1 calc R . .
C3J C -0.5215(5) 0.9679(4) 0.0891(3) 0.083(2) Uani 1 1 d . . .
H3J H -0.5697 0.9275 0.0609 0.100 Uiso 1 1 calc R . .
C4J C -0.5098(6) 1.0235(5) 0.0777(3) 0.093(2) Uani 1 1 d . . .
H4J H -0.5522 1.0222 0.0425 0.112 Uiso 1 1 calc R . .
C5J C -0.4368(6) 1.0809(4) 0.1170(4) 0.099(2) Uani 1 1 d . . .
H5J H -0.4264 1.1190 0.1077 0.119 Uiso 1 1 calc R . .
C6J C -0.3776(5) 1.0847(3) 0.1701(3) 0.0719(17) Uani 1 1 d . . .
H6J H -0.3281 1.1253 0.1971 0.086 Uiso 1 1 calc R . .
C1K C -0.2484(5) 1.1153(2) 0.2997(3) 0.0587(14) Uani 1 1 d . . .
C2K C -0.1479(6) 1.1496(3) 0.2945(3) 0.085(2) Uani 1 1 d . . .
H2K H -0.1107 1.1276 0.2669 0.102 Uiso 1 1 calc R . .
C3K C -0.1004(7) 1.2152(4) 0.3289(4) 0.103(3) Uani 1 1 d . . .
H3K H -0.0323 1.2379 0.3235 0.123 Uiso 1 1 calc R . .
C4K C -0.1488(9) 1.2475(4) 0.3699(4) 0.115(4) Uani 1 1 d . . .
H4K H -0.1145 1.2923 0.3941 0.138 Uiso 1 1 calc R . .
C5K C -0.2483(9) 1.2148(4) 0.3761(4) 0.130(3) Uani 1 1 d . . .
H5K H -0.2836 1.2373 0.4046 0.156 Uiso 1 1 calc R . .
C6K C -0.2992(6) 1.1483(3) 0.3409(3) 0.091(2) Uani 1 1 d . . .
H6K H -0.3685 1.1263 0.3456 0.109 Uiso 1 1 calc R . .
C1L C -0.4072(6) 0.9971(3) 0.2904(3) 0.0689(17) Uani 1 1 d . . .
C2L C -0.3649(6) 0.9833(3) 0.3383(3) 0.085(2) Uani 1 1 d . . .
H2L H -0.2891 0.9893 0.3481 0.103 Uiso 1 1 calc R . .
C3L C -0.4362(10) 0.9601(4) 0.3727(4) 0.121(4) Uani 1 1 d . . .
H3L H -0.4074 0.9507 0.4054 0.145 Uiso 1 1 calc R . .
C4L C -0.5456(10) 0.9513(4) 0.3591(6) 0.147(5) Uani 1 1 d . . .
H4L H -0.5924 0.9368 0.3828 0.176 Uiso 1 1 calc R . .
C5L C -0.5870(8) 0.9637(4) 0.3104(5) 0.135(4) Uani 1 1 d . . .
H5L H -0.6632 0.9564 0.3001 0.163 Uiso 1 1 calc R . .
C6L C -0.5190(6) 0.9867(3) 0.2764(4) 0.091(2) Uani 1 1 d . . .
H6L H -0.5490 0.9953 0.2435 0.109 Uiso 1 1 calc R . .
C1M C -0.0770(4) 1.0490(2) 0.1201(2) 0.0472(12) Uani 1 1 d . . .
C2M C -0.1207(5) 1.0639(2) 0.0734(2) 0.0569(14) Uani 1 1 d . . .
H2M H -0.1710 1.0303 0.0394 0.068 Uiso 1 1 calc R . .
C3M C -0.0911(5) 1.1280(3) 0.0764(3) 0.0689(16) Uani 1 1 d . . .
H3M H -0.1207 1.1376 0.0440 0.083 Uiso 1 1 calc R . .
C4M C -0.0194(5) 1.1779(3) 0.1258(3) 0.0653(16) Uani 1 1 d . . .
H4M H -0.0009 1.2216 0.1278 0.078 Uiso 1 1 calc R . .
C5M C 0.0250(5) 1.1637(3) 0.1719(3) 0.0707(17) Uani 1 1 d . . .
H5M H 0.0760 1.1976 0.2055 0.085 Uiso 1 1 calc R . .
C6M C -0.0045(5) 1.0994(3) 0.1695(3) 0.0630(15) Uani 1 1 d . . .
H6M H 0.0254 1.0902 0.2021 0.076 Uiso 1 1 calc R . .
C1N C 0.0152(4) 0.9459(2) 0.1217(2) 0.0423(11) Uani 1 1 d . . .
C2N C 0.0230(4) 0.8944(2) 0.1396(2) 0.0467(12) Uani 1 1 d . . .
H2N H -0.0380 0.8707 0.1502 0.056 Uiso 1 1 calc R . .
C3N C 0.1182(5) 0.8775(3) 0.1421(2) 0.0603(14) Uani 1 1 d . . .
H3N H 0.1224 0.8428 0.1546 0.072 Uiso 1 1 calc R . .
C4N C 0.2079(5) 0.9117(3) 0.1261(3) 0.0700(17) Uani 1 1 d . . .
H4N H 0.2734 0.9005 0.1280 0.084 Uiso 1 1 calc R . .
C5N C 0.2016(5) 0.9622(3) 0.1074(3) 0.0758(18) Uani 1 1 d . . .
H5N H 0.2624 0.9852 0.0961 0.091 Uiso 1 1 calc R . .
C6N C 0.1063(4) 0.9790(3) 0.1054(3) 0.0600(15) Uani 1 1 d . . .
H6N H 0.1026 1.0136 0.0926 0.072 Uiso 1 1 calc R . .
C1O C -0.1959(4) 0.9147(2) 0.0457(2) 0.0422(11) Uani 1 1 d . . .
C2O C -0.3086(4) 0.8896(3) 0.0388(3) 0.0580(14) Uani 1 1 d . . .
H2O H -0.3398 0.8961 0.0733 0.070 Uiso 1 1 calc R . .
C3O C -0.3757(5) 0.8552(3) -0.0180(3) 0.0760(19) Uani 1 1 d . . .
H3O H -0.4523 0.8382 -0.0222 0.091 Uiso 1 1 calc R . .
C4O C -0.3300(5) 0.8457(3) -0.0688(3) 0.0722(18) Uani 1 1 d . . .
H4O H -0.3758 0.8232 -0.1077 0.087 Uiso 1 1 calc R . .
C5O C -0.2185(5) 0.8690(3) -0.0626(3) 0.0658(16) Uani 1 1 d . . .
H5O H -0.1870 0.8622 -0.0970 0.079 Uiso 1 1 calc R . .
C6O C -0.1524(4) 0.9026(2) -0.0053(2) 0.0524(13) Uani 1 1 d . . .
H6O H -0.0756 0.9177 -0.0011 0.063 Uiso 1 1 calc R . .
C1P C 0.0916(4) 0.8372(3) 0.3604(2) 0.0534(13) Uani 1 1 d . . .
C2P C 0.1464(5) 0.9035(3) 0.3845(3) 0.0779(18) Uani 1 1 d . . .
H2P H 0.1295 0.9307 0.3650 0.093 Uiso 1 1 calc R . .
C3P C 0.2267(6) 0.9306(4) 0.4374(4) 0.096(2) Uani 1 1 d . . .
H3P H 0.2627 0.9763 0.4540 0.116 Uiso 1 1 calc R . .
C4P C 0.2538(6) 0.8918(4) 0.4654(3) 0.089(2) Uani 1 1 d . . .
H4P H 0.3084 0.9106 0.5012 0.106 Uiso 1 1 calc R . .
C5P C 0.2018(5) 0.8251(3) 0.4415(3) 0.0754(18) Uani 1 1 d . . .
H5P H 0.2215 0.7981 0.4604 0.091 Uiso 1 1 calc R . .
C6P C 0.1210(5) 0.7983(3) 0.3900(2) 0.0635(15) Uani 1 1 d . . .
H6P H 0.0846 0.7526 0.3741 0.076 Uiso 1 1 calc R . .
C1Q C -0.1241(4) 0.7461(3) 0.3113(2) 0.0509(13) Uani 1 1 d . . .
C2Q C -0.1349(5) 0.6805(3) 0.2953(2) 0.0596(14) Uani 1 1 d . . .
H2Q H -0.0877 0.6625 0.2724 0.072 Uiso 1 1 calc R . .
C3Q C -0.2156(5) 0.6404(3) 0.3128(3) 0.0671(16) Uani 1 1 d . . .
H3Q H -0.2223 0.5954 0.3011 0.081 Uiso 1 1 calc R . .
C4Q C -0.2841(5) 0.6640(3) 0.3461(3) 0.0695(17) Uani 1 1 d . . .
H4Q H -0.3358 0.6366 0.3590 0.083 Uiso 1 1 calc R . .
C5Q C -0.2767(6) 0.7296(4) 0.3607(3) 0.091(2) Uani 1 1 d . . .
H5Q H -0.3257 0.7467 0.3827 0.110 Uiso 1 1 calc R . .
C6Q C -0.1983(6) 0.7703(3) 0.3435(3) 0.085(2) Uani 1 1 d . . .
H6Q H -0.1948 0.8147 0.3535 0.102 Uiso 1 1 calc R . .
C1R C 0.0279(4) 0.7541(2) 0.2320(2) 0.0481(12) Uani 1 1 d . . .
C2R C 0.1257(5) 0.7416(3) 0.2380(3) 0.0731(17) Uani 1 1 d . . .
H2R H 0.1715 0.7578 0.2767 0.088 Uiso 1 1 calc R . .
C3R C 0.1596(6) 0.7052(3) 0.1876(3) 0.0806(19) Uani 1 1 d . . .
H3R H 0.2284 0.6980 0.1924 0.097 Uiso 1 1 calc R . .
C4R C 0.0919(5) 0.6799(3) 0.1310(3) 0.0671(16) Uani 1 1 d . . .
H4R H 0.1130 0.6541 0.0972 0.081 Uiso 1 1 calc R . .
C5R C -0.0059(5) 0.6924(3) 0.1244(3) 0.0629(15) Uani 1 1 d . . .
H5R H -0.0516 0.6757 0.0856 0.075 Uiso 1 1 calc R . .
C6R C -0.0393(5) 0.7294(3) 0.1739(2) 0.0567(14) Uani 1 1 d . . .
H6R H -0.1069 0.7379 0.1685 0.068 Uiso 1 1 calc R . .
O1S O 0.4323(9) 0.7936(6) 0.5274(5) 0.141(3) Uiso 0.50 1 d PD A 1
C1S C 0.5135(10) 0.8379(6) 0.5405(5) 0.141(3) Uiso 0.50 1 d PD A 1
C2S C 0.5942(12) 0.8660(8) 0.6009(5) 0.141(3) Uiso 0.50 1 d PD A 1
H2SA H 0.5629 0.8462 0.6281 0.211 Uiso 0.50 1 calc PR A 1
H2SB H 0.6091 0.9133 0.6185 0.211 Uiso 0.50 1 calc PR A 1
H2SC H 0.6624 0.8563 0.5948 0.211 Uiso 0.50 1 calc PR A 1
C3S C 0.5890(10) 0.8693(5) 0.5063(4) 0.141(3) Uiso 0.50 1 d PD A 1
H3SA H 0.5485 0.8587 0.4658 0.211 Uiso 0.50 1 calc PR A 1
H3SB H 0.6513 0.8525 0.5037 0.211 Uiso 0.50 1 calc PR A 1
H3SC H 0.6152 0.9168 0.5276 0.211 Uiso 0.50 1 calc PR A 1
N1S N 0.6687(10) 0.8863(5) 0.4913(4) 0.175(5) Uiso 0.50 1 d PRD A 2
C4S C 0.7544(11) 0.9005(11) 0.4743(8) 0.175(5) Uiso 0.50 1 d PD A 2
C5S C 0.8746(12) 0.9329(10) 0.4727(9) 0.175(5) Uiso 0.50 1 d PD A 2
H5SA H 0.9032 0.8996 0.4483 0.263 Uiso 0.50 1 calc PR A 2
H5SB H 0.9190 0.9533 0.5136 0.263 Uiso 0.50 1 calc PR A 2
H5SC H 0.8773 0.9661 0.4552 0.263 Uiso 0.50 1 calc PR A 2

loop_
_atom_site_aniso_label
_atom_site_aniso_U_11
_atom_site_aniso_U_22
_atom_site_aniso_U_33
_atom_site_aniso_U_23
_atom_site_aniso_U_13
_atom_site_aniso_U_12
Ag1 0.0390(2) 0.03820(19) 0.03659(19) 0.01193(15) 0.00335(14) 0.01624(15)
Ag2 0.0437(2) 0.0467(2) 0.0507(2) 0.02426(18) 0.01345(16) 0.01806(17)
Se1 0.0352(3) 0.0445(3) 0.0594(3) 0.0251(2) 0.0131(2) 0.0143(2)
Se2 0.0391(3) 0.0412(3) 0.0509(3) 0.0229(2) 0.0111(2) 0.0128(2)
O1 0.074(3) 0.044(2) 0.086(3) 0.013(2) 0.029(2) 0.006(2)
O2 0.061(3) 0.102(3) 0.063(2) 0.039(2) 0.0149(19) 0.046(2)
P1 0.0356(6) 0.0373(6) 0.0320(6) 0.0126(5) 0.0069(5) 0.0127(5)
P2 0.0337(6) 0.0367(6) 0.0336(6) 0.0139(5) 0.0047(5) 0.0117(5)
P3 0.0377(7) 0.0413(7) 0.0502(8) 0.0224(6) 0.0102(5) 0.0155(5)
C1 0.035(3) 0.046(3) 0.066(3) 0.020(3) 0.018(2) 0.013(2)
C2 0.047(3) 0.042(3) 0.051(3) 0.023(2) 0.015(2) 0.018(2)
C11 0.031(2) 0.046(3) 0.055(3) 0.024(2) 0.012(2) 0.017(2)
C12 0.050(3) 0.051(3) 0.058(3) 0.020(3) 0.022(2) 0.017(3)
C13 0.063(4) 0.046(3) 0.075(4) 0.028(3) 0.023(3) 0.015(3)
C14 0.057(4) 0.060(4) 0.076(4) 0.041(3) 0.018(3) 0.016(3)
C15 0.069(4) 0.085(5) 0.060(4) 0.037(4) 0.026(3) 0.031(3)
C16 0.061(4) 0.057(3) 0.058(4) 0.022(3) 0.018(3) 0.021(3)
C21 0.045(3) 0.041(3) 0.045(3) 0.016(2) 0.011(2) 0.009(2)
C22 0.051(4) 0.080(4) 0.062(4) 0.018(3) 0.007(3) 0.014(3)
C23 0.070(4) 0.106(5) 0.047(4) 0.005(4) 0.018(3) 0.014(4)
C24 0.062(4) 0.064(4) 0.081(5) 0.003(3) 0.027(3) 0.015(3)
C25 0.080(5) 0.111(6) 0.109(6) 0.055(5) 0.041(4) 0.062(4)
C26 0.079(4) 0.102(5) 0.075(4) 0.049(4) 0.038(3) 0.057(4)
C1A 0.034(2) 0.040(3) 0.030(2) 0.008(2) 0.0014(18) 0.014(2)
C2A 0.054(3) 0.044(3) 0.038(3) 0.016(2) 0.007(2) 0.020(2)
C3A 0.068(4) 0.067(4) 0.050(3) 0.018(3) 0.011(3) 0.045(3)
C4A 0.045(3) 0.082(4) 0.058(3) 0.019(3) 0.012(3) 0.035(3)
C5A 0.041(3) 0.063(4) 0.073(4) 0.030(3) 0.019(3) 0.014(3)
C6A 0.034(3) 0.040(3) 0.059(3) 0.018(2) 0.006(2) 0.011(2)
C1B 0.041(3) 0.045(3) 0.039(3) 0.019(2) 0.011(2) 0.017(2)
C2B 0.047(3) 0.073(4) 0.048(3) 0.033(3) 0.006(2) 0.012(3)
C3B 0.072(4) 0.101(5) 0.047(3) 0.046(3) 0.012(3) 0.025(4)
C4B 0.077(4) 0.085(4) 0.070(4) 0.053(4) 0.032(3) 0.035(4)
C5B 0.072(4) 0.057(4) 0.080(4) 0.036(3) 0.020(3) 0.005(3)
C6B 0.054(3) 0.053(3) 0.054(3) 0.026(3) 0.006(2) 0.003(3)
C1C 0.049(3) 0.035(2) 0.037(3) 0.015(2) 0.010(2) 0.016(2)
C2C 0.065(4) 0.047(3) 0.050(3) 0.019(3) 0.022(3) 0.026(3)
C3C 0.104(5) 0.065(4) 0.069(4) 0.026(3) 0.041(4) 0.053(4)
C4C 0.107(6) 0.051(4) 0.052(4) 0.006(3) 0.008(4) 0.025(4)
C5C 0.079(4) 0.049(3) 0.055(4) 0.012(3) -0.007(3) 0.006(3)
C6C 0.052(3) 0.044(3) 0.047(3) 0.012(2) 0.002(2) 0.016(2)
C1D 0.040(3) 0.036(2) 0.035(3) 0.014(2) 0.0094(19) 0.014(2)
C2D 0.038(3) 0.072(4) 0.050(3) 0.007(3) 0.001(2) 0.015(3)
C3D 0.045(3) 0.089(5) 0.067(4) 0.008(3) 0.010(3) 0.019(3)
C4D 0.053(3) 0.074(4) 0.059(4) 0.022(3) 0.027(3) 0.028(3)
C5D 0.068(4) 0.085(4) 0.041(3) 0.012(3) 0.021(3) 0.031(3)
C6D 0.047(3) 0.089(4) 0.032(3) 0.014(3) 0.011(2) 0.023(3)
C1E 0.046(3) 0.037(3) 0.035(3) 0.013(2) 0.011(2) 0.013(2)
C2E 0.074(4) 0.045(3) 0.073(4) 0.023(3) 0.037(3) 0.020(3)
C3E 0.094(5) 0.042(3) 0.096(5) 0.030(3) 0.050(4) 0.032(3)
C4E 0.073(4) 0.045(3) 0.068(4) 0.027(3) 0.029(3) 0.012(3)
C5E 0.089(5) 0.059(4) 0.077(4) 0.034(3) 0.048(3) 0.023(3)
C6E 0.068(4) 0.046(3) 0.063(4) 0.024(3) 0.034(3) 0.024(3)
C1F 0.033(3) 0.065(3) 0.036(3) 0.021(2) 0.009(2) 0.017(2)
C2F 0.055(3) 0.085(4) 0.055(3) 0.037(3) 0.018(3) 0.037(3)
C3F 0.083(5) 0.134(6) 0.065(4) 0.055(4) 0.024(4) 0.068(5)
C4F 0.065(5) 0.221(11) 0.057(4) 0.062(6) 0.009(3) 0.073(6)
C5F 0.050(4) 0.140(7) 0.059(4) 0.016(4) -0.007(3) 0.018(4)
C6F 0.043(3) 0.082(4) 0.046(3) 0.014(3) 0.000(2) 0.009(3)
C1G 0.038(3) 0.035(2) 0.049(3) 0.018(2) 0.011(2) 0.011(2)
C2G 0.043(3) 0.070(4) 0.054(3) 0.031(3) 0.011(2) 0.014(3)
C3G 0.062(4) 0.090(5) 0.047(3) 0.023(3) 0.022(3) 0.019(3)
C4G 0.055(4) 0.072(4) 0.071(4) 0.024(3) 0.027(3) 0.029(3)
C5G 0.048(3) 0.072(4) 0.079(4) 0.041(3) 0.024(3) 0.032(3)
C6G 0.056(3) 0.064(3) 0.051(3) 0.032(3) 0.018(2) 0.026(3)
C1H 0.039(3) 0.053(3) 0.054(3) 0.019(3) 0.018(2) 0.023(2)
C2H 0.060(4) 0.115(6) 0.070(4) 0.051(4) 0.014(3) 0.007(4)
C3H 0.071(5) 0.209(10) 0.054(5) 0.058(6) 0.011(4) 0.026(6)
C4H 0.059(5) 0.141(8) 0.063(5) -0.011(5) 0.002(4) 0.046(5)
C5H 0.085(5) 0.063(4) 0.104(6) -0.006(4) -0.022(4) 0.029(4)
C6H 0.068(4) 0.054(4) 0.079(4) 0.014(3) -0.010(3) 0.028(3)
C1I 0.046(3) 0.044(3) 0.057(3) 0.024(2) 0.019(2) 0.019(2)
C2I 0.056(4) 0.062(4) 0.164(7) 0.058(4) 0.041(4) 0.024(3)
C3I 0.050(4) 0.096(5) 0.145(7) 0.070(5) 0.033(4) 0.007(4)
C4I 0.083(5) 0.058(4) 0.144(7) 0.051(4) 0.048(5) 0.014(4)
C5I 0.107(7) 0.067(5) 0.252(11) 0.083(6) 0.082(7) 0.041(5)
C6I 0.069(5) 0.079(5) 0.207(9) 0.082(6) 0.060(5) 0.034(4)
Ag3 0.0528(2) 0.0442(2) 0.0571(2) 0.02653(19) 0.02363(18) 0.02162(18)
Ag4 0.0754(3) 0.0526(2) 0.0650(3) 0.0273(2) 0.0246(2) 0.0313(2)
Se3 0.0579(4) 0.0527(3) 0.0582(3) 0.0198(3) 0.0108(3) 0.0107(3)
Se4 0.0616(4) 0.0469(3) 0.0759(4) 0.0307(3) 0.0288(3) 0.0127(3)
P4 0.0568(9) 0.0377(7) 0.0701(9) 0.0230(7) 0.0276(7) 0.0212(6)
P5 0.0417(7) 0.0372(7) 0.0485(7) 0.0194(6) 0.0163(6) 0.0122(5)
P6 0.0578(9) 0.0484(8) 0.0588(9) 0.0228(7) 0.0206(7) 0.0243(7)
O3 0.141(5) 0.115(4) 0.079(3) 0.038(3) 0.041(3) -0.012(4)
O4 0.056(2) 0.059(2) 0.092(3) 0.019(2) 0.024(2) 0.028(2)
C3 0.079(5) 0.069(4) 0.070(4) 0.027(4) 0.005(3) -0.002(4)
C4 0.063(4) 0.037(3) 0.078(4) 0.031(3) 0.026(3) 0.019(3)
C31 0.065(4) 0.091(5) 0.051(4) 0.017(3) 0.006(3) 0.015(4)
C32 0.137(8) 0.100(6) 0.099(6) 0.027(5) 0.066(6) 0.027(5)
C33 0.177(10) 0.089(6) 0.111(7) -0.006(5) 0.083(7) 0.027(6)
C34 0.114(7) 0.109(7) 0.103(7) -0.005(6) 0.023(5) 0.015(6)
C35 0.120(7) 0.090(6) 0.083(6) -0.014(5) 0.033(5) -0.009(5)
C36 0.103(6) 0.107(6) 0.082(5) -0.006(5) 0.026(4) -0.007(5)
C41 0.054(3) 0.040(3) 0.064(4) 0.026(3) 0.014(3) 0.015(2)
C42 0.062(4) 0.062(4) 0.082(4) 0.040(3) 0.022(3) 0.023(3)
C43 0.083(5) 0.068(4) 0.076(4) 0.037(3) 0.013(4) 0.018(4)
C44 0.058(4) 0.084(5) 0.107(6) 0.058(5) 0.013(4) 0.019(4)
C45 0.064(4) 0.083(5) 0.103(5) 0.056(4) 0.028(4) 0.031(4)
C46 0.053(4) 0.062(4) 0.090(4) 0.040(3) 0.021(3) 0.024(3)
C1J 0.041(3) 0.051(3) 0.065(4) 0.017(3) 0.018(2) 0.016(2)
C2J 0.053(4) 0.063(4) 0.089(5) 0.018(3) 0.017(3) 0.025(3)
C3J 0.054(4) 0.090(5) 0.093(5) 0.010(4) 0.010(4) 0.034(4)
C4J 0.076(5) 0.133(7) 0.086(5) 0.045(5) 0.021(4) 0.050(5)
C5J 0.103(6) 0.094(6) 0.107(6) 0.053(5) 0.009(5) 0.026(5)
C6J 0.076(4) 0.061(4) 0.081(5) 0.032(3) 0.012(3) 0.019(3)
C1K 0.068(4) 0.041(3) 0.070(4) 0.025(3) 0.008(3) 0.018(3)
C2K 0.079(5) 0.060(4) 0.102(5) 0.030(4) 0.013(4) 0.002(4)
C3K 0.092(6) 0.063(5) 0.123(7) 0.036(5) -0.028(5) -0.006(4)
C4K 0.167(10) 0.045(5) 0.092(6) 0.018(4) -0.039(6) 0.003(5)
C5K 0.192(11) 0.061(5) 0.105(7) -0.010(5) 0.014(7) 0.048(6)
C6K 0.110(6) 0.050(4) 0.100(5) 0.009(4) 0.036(4) 0.026(4)
C1L 0.100(5) 0.043(3) 0.077(4) 0.022(3) 0.055(4) 0.028(3)
C2L 0.120(6) 0.059(4) 0.081(5) 0.023(4) 0.053(4) 0.025(4)
C3L 0.217(11) 0.065(5) 0.103(6) 0.036(5) 0.098(8) 0.052(6)
C4L 0.206(12) 0.074(6) 0.211(12) 0.070(7) 0.163(11) 0.057(7)
C5L 0.131(8) 0.091(6) 0.234(12) 0.081(8) 0.129(9) 0.051(6)
C6L 0.084(5) 0.077(5) 0.148(7) 0.061(5) 0.073(5) 0.039(4)
C1M 0.052(3) 0.040(3) 0.056(3) 0.020(2) 0.025(2) 0.016(2)
C2M 0.072(4) 0.042(3) 0.063(4) 0.022(3) 0.016(3) 0.024(3)
C3M 0.083(4) 0.055(4) 0.089(5) 0.042(3) 0.022(4) 0.031(3)
C4M 0.073(4) 0.047(3) 0.094(5) 0.039(3) 0.032(3) 0.025(3)
C5M 0.087(5) 0.046(3) 0.070(4) 0.020(3) 0.015(3) 0.009(3)
C6M 0.073(4) 0.044(3) 0.067(4) 0.027(3) 0.009(3) 0.005(3)
C1N 0.041(3) 0.040(3) 0.045(3) 0.015(2) 0.010(2) 0.011(2)
C2N 0.045(3) 0.044(3) 0.050(3) 0.016(2) 0.012(2) 0.013(2)
C3N 0.061(4) 0.055(3) 0.070(4) 0.024(3) 0.016(3) 0.023(3)
C4N 0.042(3) 0.069(4) 0.094(5) 0.027(4) 0.005(3) 0.018(3)
C5N 0.040(3) 0.079(4) 0.114(5) 0.044(4) 0.024(3) 0.014(3)
C6N 0.041(3) 0.059(3) 0.092(4) 0.042(3) 0.021(3) 0.015(3)
C1O 0.044(3) 0.037(3) 0.051(3) 0.023(2) 0.014(2) 0.011(2)
C2O 0.047(3) 0.065(4) 0.068(4) 0.035(3) 0.014(3) 0.014(3)
C3O 0.043(3) 0.101(5) 0.077(5) 0.039(4) -0.001(3) 0.007(3)
C4O 0.079(5) 0.065(4) 0.060(4) 0.025(3) -0.009(3) 0.007(3)
C5O 0.079(4) 0.059(4) 0.058(4) 0.022(3) 0.017(3) 0.017(3)
C6O 0.047(3) 0.049(3) 0.057(3) 0.018(3) 0.017(3) 0.010(2)
C1P 0.052(3) 0.051(3) 0.060(3) 0.016(3) 0.021(3) 0.022(3)
C2P 0.068(4) 0.061(4) 0.099(5) 0.023(4) 0.018(4) 0.020(3)
C3P 0.084(5) 0.059(4) 0.113(6) 0.003(4) 0.006(5) 0.010(4)
C4P 0.073(5) 0.099(6) 0.069(5) 0.005(4) 0.012(3) 0.021(4)
C5P 0.084(5) 0.084(5) 0.057(4) 0.026(4) 0.009(3) 0.028(4)
C6P 0.071(4) 0.061(4) 0.053(3) 0.014(3) 0.013(3) 0.021(3)
C1Q 0.046(3) 0.057(3) 0.048(3) 0.017(3) 0.012(2) 0.016(3)
C2Q 0.064(4) 0.051(3) 0.069(4) 0.022(3) 0.025(3) 0.024(3)
C3Q 0.067(4) 0.060(4) 0.080(4) 0.030(3) 0.026(3) 0.021(3)
C4Q 0.062(4) 0.083(5) 0.066(4) 0.036(4) 0.022(3) 0.012(3)
C5Q 0.088(5) 0.091(5) 0.107(6) 0.036(5) 0.063(4) 0.033(4)
C6Q 0.091(5) 0.072(4) 0.106(5) 0.032(4) 0.059(4) 0.036(4)
C1R 0.053(3) 0.045(3) 0.059(3) 0.028(3) 0.022(3) 0.020(2)
C2R 0.077(4) 0.084(4) 0.059(4) 0.013(3) 0.015(3) 0.045(4)
C3R 0.079(5) 0.094(5) 0.083(5) 0.029(4) 0.032(4) 0.049(4)
C4R 0.081(5) 0.060(4) 0.066(4) 0.021(3) 0.038(3) 0.026(3)
C5R 0.070(4) 0.055(3) 0.060(4) 0.021(3) 0.021(3) 0.011(3)
C6R 0.055(3) 0.058(3) 0.064(4) 0.029(3) 0.021(3) 0.018(3)

loop_
_geom_bond_atom_site_label_1
_geom_bond_atom_site_label_2
_geom_bond_distance
_geom_bond_site_symmetry_2
_geom_bond_publ_flag
Ag1 P2 2.4604(11) . ?
Ag1 P1 2.4726(12) . ?
Ag1 Se1 2.7821(6) . ?
Ag1 Se2 2.8191(6) . ?
Ag1 Ag2 3.0985(5) . ?
Ag2 P3 2.4405(12) . ?
Ag2 Se1 2.6049(6) . ?
Ag2 Se2 2.6179(6) . ?
Se1 C1 1.925(5) . ?
Se2 C2 1.937(5) . ?
O1 C1 1.214(6) . ?
O2 C2 1.202(5) . ?
P1 C1D 1.819(5) . ?
P1 C1F 1.819(4) . ?
P1 C1E 1.828(4) . ?
P2 C1B 1.817(4) . ?
P2 C1A 1.826(4) . ?
P2 C1C 1.830(4) . ?
P3 C1I 1.811(5) . ?
P3 C1H 1.812(5) . ?
P3 C1G 1.821(5) . ?
C1 C11 1.507(6) . ?
C2 C21 1.476(7) . ?
C11 C16 1.369(7) . ?
C11 C12 1.386(6) . ?
C12 C13 1.376(7) . ?
C13 C14 1.357(7) . ?
C14 C15 1.365(8) . ?
C15 C16 1.390(7) . ?
C21 C22 1.363(7) . ?
C21 C26 1.378(7) . ?
C22 C23 1.422(8) . ?
C23 C24 1.319(9) . ?
C24 C25 1.371(9) . ?
C25 C26 1.373(8) . ?
C1A C2A 1.381(6) . ?
C1A C6A 1.391(6) . ?
C2A C3A 1.398(7) . ?
C3A C4A 1.382(7) . ?
C4A C5A 1.359(7) . ?
C5A C6A 1.375(7) . ?
C1B C2B 1.377(6) . ?
C1B C6B 1.381(6) . ?
C2B C3B 1.362(7) . ?
C3B C4B 1.365(8) . ?
C4B C5B 1.383(8) . ?
C5B C6B 1.386(7) . ?
C1C C6C 1.387(6) . ?
C1C C2C 1.389(6) . ?
C2C C3C 1.383(7) . ?
C3C C4C 1.370(8) . ?
C4C C5C 1.361(8) . ?
C5C C6C 1.381(7) . ?
C1D C2D 1.384(6) . ?
C1D C6D 1.385(6) . ?
C2D C3D 1.393(7) . ?
C3D C4D 1.342(7) . ?
C4D C5D 1.380(7) . ?
C5D C6D 1.360(7) . ?
C1E C2E 1.376(7) . ?
C1E C6E 1.377(6) . ?
C2E C3E 1.381(7) . ?
C3E C4E 1.355(7) . ?
C4E C5E 1.358(7) . ?
C5E C6E 1.392(7) . ?
C1F C2F 1.375(7) . ?
C1F C6F 1.399(7) . ?
C2F C3F 1.379(7) . ?
C3F C4F 1.383(10) . ?
C4F C5F 1.365(10) . ?
C5F C6F 1.363(8) . ?
C1G C2G 1.366(6) . ?
C1G C6G 1.393(6) . ?
C2G C3G 1.375(7) . ?
C3G C4G 1.374(8) . ?
C4G C5G 1.339(7) . ?
C5G C6G 1.392(7) . ?
C1H C2H 1.361(7) . ?
C1H C6H 1.371(7) . ?
C2H C3H 1.382(9) . ?
C3H C4H 1.332(11) . ?
C4H C5H 1.367(10) . ?
C5H C6H 1.406(8) . ?
C1I C6I 1.339(8) . ?
C1I C2I 1.354(7) . ?
C2I C3I 1.399(8) . ?
C3I C4I 1.346(9) . ?
C4I C5I 1.320(9) . ?
C5I C6I 1.395(9) . ?
Ag3 P5 2.4702(12) . ?
Ag3 P4 2.4729(14) . ?
Ag3 Se4 2.7267(6) . ?
Ag3 Se3 2.7900(7) . ?
Ag3 Ag4 2.9613(5) . ?
Ag4 P6 2.4346(14) . ?
Ag4 Se4 2.6229(8) . ?
Ag4 Se3 2.6347(7) . ?
Se3 C3 1.904(7) . ?
Se4 C4 1.932(6) . ?
P4 C1K 1.809(5) . ?
P4 C1J 1.816(6) . ?
P4 C1L 1.822(6) . ?
P5 C1N 1.817(5) . ?
P5 C1O 1.823(5) . ?
P5 C1M 1.840(5) . ?
P6 C1R 1.817(5) . ?
P6 C1Q 1.817(5) . ?
P6 C1P 1.826(6) . ?
O3 C3 1.203(7) . ?
O4 C4 1.201(6) . ?
C3 C31 1.520(8) . ?
C4 C41 1.504(7) . ?
C31 C36 1.358(9) . ?
C31 C32 1.361(9) . ?
C32 C33 1.355(10) . ?
C33 C34 1.346(11) . ?
C34 C35 1.303(10) . ?
C35 C36 1.385(10) . ?
C41 C42 1.345(7) . ?
C41 C46 1.392(7) . ?
C42 C43 1.398(8) . ?
C43 C44 1.383(9) . ?
C44 C45 1.380(9) . ?
C45 C46 1.375(8) . ?
C1J C6J 1.374(7) . ?
C1J C2J 1.393(7) . ?
C2J C3J 1.391(9) . ?
C3J C4J 1.349(9) . ?
C4J C5J 1.352(9) . ?
C5J C6J 1.375(9) . ?
C1K C6K 1.363(8) . ?
C1K C2K 1.367(8) . ?
C2K C3K 1.368(9) . ?
C3K C4K 1.331(12) . ?
C4K C5K 1.353(12) . ?
C5K C6K 1.392(9) . ?
C1L C6L 1.378(9) . ?
C1L C2L 1.379(9) . ?
C2L C3L 1.410(9) . ?
C3L C4L 1.354(14) . ?
C4L C5L 1.372(14) . ?
C5L C6L 1.377(9) . ?
C1M C6M 1.374(7) . ?
C1M C2M 1.374(7) . ?
C2M C3M 1.378(7) . ?
C3M C4M 1.366(8) . ?
C4M C5M 1.355(8) . ?
C5M C6M 1.388(7) . ?
C1N C6N 1.387(6) . ?
C1N C2N 1.393(6) . ?
C2N C3N 1.372(7) . ?
C3N C4N 1.381(7) . ?
C4N C5N 1.376(8) . ?
C5N C6N 1.372(7) . ?
C1O C6O 1.371(6) . ?
C1O C2O 1.381(7) . ?
C2O C3O 1.378(7) . ?
C3O C4O 1.383(8) . ?
C4O C5O 1.367(8) . ?
C5O C6O 1.380(7) . ?
C1P C2P 1.369(7) . ?
C1P C6P 1.395(7) . ?
C2P C3P 1.385(9) . ?
C3P C4P 1.355(9) . ?
C4P C5P 1.370(9) . ?
C5P C6P 1.367(8) . ?
C1Q C2Q 1.370(7) . ?
C1Q C6Q 1.394(8) . ?
C2Q C3Q 1.392(7) . ?
C3Q C4Q 1.342(8) . ?
C4Q C5Q 1.383(8) . ?
C5Q C6Q 1.377(8) . ?
C1R C2R 1.360(7) . ?
C1R C6R 1.404(7) . ?
C2R C3R 1.400(8) . ?
C3R C4R 1.377(8) . ?
C4R C5R 1.361(8) . ?
C5R C6R 1.387(7) . ?
O1S C1S 1.174(5) . ?
C1S C2S 1.516(5) . ?
C1S C3S 1.522(5) . ?
N1S C4S 1.217(5) . ?
C4S C5S 1.541(5) . ?
